data_7158044
loop_
_publ_author_name
'Nakamura, Tenma'
'Pitna, Dinda B.'
'Kimura, Kogaku'
'Yoshimoto, Yukiko'
'Uchiyama, Tomoya'
'Mori, Takaya'
'Kondo, Ryosuke'
'Hara, Shihori'
'Egoshi, Yuki'
'Yamaguchi, Shoya'
'Suzuki, Noriyuki'
'Suzuki, Yumiko'
'Usuki, Toyonobu'

_publ_section_title
;
 Total synthesis of cynaropicrin.
;
_journal_issue 27
_journal_name_full 'Organic &amp; biomolecular chemistry'
_journal_page_first 6038
_journal_page_last 6044
_journal_paper_doi 10.1039/d1ob00657f
_journal_volume 19
_journal_year 2021
_chemical_absolute_configuration 'CHOOSE rm ad rmad syn or unk'
_chemical_formula_moiety 'C24 H31 Br O5'
_chemical_formula_sum 'C24 H31 Br O5'
_chemical_formula_weight 479.41
_space_group_crystal_system triclinic
_space_group_IT_number 1
_space_group_name_Hall 'P 1'
_space_group_name_H-M_alt 'P 1'
_atom_sites_solution_hydrogens geom
_atom_sites_solution_primary direct
_atom_sites_solution_secondary difmap
_audit_update_record
;
2020-10-15 deposited with the CCDC.	2021-04-30 downloaded from the CCDC.
;
_cell_angle_alpha 94.13(3)
_cell_angle_beta 91.26(3)
_cell_angle_gamma 90.13(2)
_cell_formula_units_Z 2
_cell_length_a 8.703(13)
_cell_length_b 9.329(14)
_cell_length_c 14.17(2)
_cell_measurement_reflns_used 3025
_cell_measurement_temperature 223
_cell_measurement_theta_max 27.93
_cell_measurement_theta_min 2.71
_cell_volume 1147(3)
_computing_cell_refinement CrystalClear
_computing_data_collection 'CrystalClear (Rigaku Inc., 2008)'
_computing_data_reduction CrystalClear
_computing_molecular_graphics 'CrystalStructure 4.2.5'
_computing_publication_material 'CrystalStructure 4.2.5 (Rigaku, 2017)'
_computing_structure_refinement 'SHELXL97 (Sheldrick, 2008)'
_computing_structure_solution 'Il Milione (Burla, et al., 2007)'
_diffrn_ambient_temperature 223
_diffrn_detector_area_resol_mean 7.314
_diffrn_measured_fraction_theta_full 0.996
_diffrn_measured_fraction_theta_max 0.996
_diffrn_measurement_device_type 'Rigaku Mercury70'
_diffrn_measurement_method \w
_diffrn_radiation_type 'Mo K\a'
_diffrn_radiation_wavelength 0.71073
_diffrn_reflns_av_R_equivalents 0.0358
_diffrn_reflns_Laue_measured_fraction_full 0.000
_diffrn_reflns_Laue_measured_fraction_max 0.000
_diffrn_reflns_limit_h_max 10
_diffrn_reflns_limit_h_min -10
_diffrn_reflns_limit_k_max 11
_diffrn_reflns_limit_k_min -11
_diffrn_reflns_limit_l_max 16
_diffrn_reflns_limit_l_min -16
_diffrn_reflns_number 10727
_diffrn_reflns_point_group_measured_fraction_full 0.000
_diffrn_reflns_point_group_measured_fraction_max 0.000
_diffrn_reflns_theta_full 24.990
_diffrn_reflns_theta_max 24.990
_diffrn_reflns_theta_min 2.706
_diffrn_standards_number 0
_exptl_absorpt_coefficient_mu 1.828
_exptl_absorpt_correction_T_max 0.947
_exptl_absorpt_correction_T_min 0.737
_exptl_absorpt_correction_type multi-scan
_exptl_absorpt_process_details 'REQAB (Rigaku, 1998)'
_exptl_crystal_colour colorless
_exptl_crystal_density_diffrn 1.388
_exptl_crystal_density_method 'not measured'
_exptl_crystal_description platelet
_exptl_crystal_F_000 500.00
_exptl_crystal_size_max 0.350
_exptl_crystal_size_mid 0.300
_exptl_crystal_size_min 0.030
_refine_diff_density_max 0.34
_refine_diff_density_min -0.73
_refine_ls_abs_structure_details 'Flack, H. D. (1983), Acta Cryst. A39, 876-881.  3296 Friedel Pairs'
_refine_ls_abs_structure_Flack -0.032(15)
_refine_ls_extinction_method none
_refine_ls_goodness_of_fit_ref 0.935
_refine_ls_hydrogen_treatment constr
_refine_ls_number_parameters 547
_refine_ls_number_reflns 7316
_refine_ls_number_restraints 3
_refine_ls_R_factor_all 0.1182
_refine_ls_R_factor_gt 0.0737
_refine_ls_shift/su_max 0.000
_refine_ls_structure_factor_coef Fsqd
_refine_ls_weighting_details 'w = 1/[\s^2^(Fo^2^)+(0.1206P)^2^] where P=(Fo^2^+2Fc^2^)/3'
_refine_ls_weighting_scheme calc
_refine_ls_wR_factor_gt 0.1870
_refine_ls_wR_factor_ref 0.2234
_reflns_d_resolution_high 0.8410
_reflns_number_gt 3598
_reflns_number_total 7316
_reflns_threshold_expression F^2^>2.0\s(F^2^)
_cod_data_source_file d1ob00657f2.cif
_cod_data_source_block mori160121a
_cod_depositor_comments 'Adding full bibliography for 7158044.cif.'
_cod_database_code 7158044
_shelx_title ' mori160121a'
_shelx_f_calc_maximum 126.81
_shelx_f_squared_multiplier 1.000

loop_
_space_group_symop_id
_space_group_symop_operation_xyz
1 +X,+Y,+Z

loop_
_symmetry_equiv_pos_as_xyz
'x, y, z'

loop_
_atom_site_label
_atom_site_type_symbol
_atom_site_fract_x
_atom_site_fract_y
_atom_site_fract_z
_atom_site_U_iso_or_equiv
_atom_site_adp_type
_atom_site_occupancy
_atom_site_symmetry_multiplicity
_atom_site_calc_flag
_atom_site_refinement_flags
_atom_site_disorder_assembly
_atom_site_disorder_group
Br1 Br 0.21825(18) 0.32770(13) -0.11701(9) 0.1325(6) Uani 1 1 d . . .
Br2 Br 0.75905(19) 0.15410(13) 0.71146(9) 0.1366(7) Uani 1 1 d . . .
O1 O 0.4033(7) -0.1273(8) 0.1234(5) 0.0801(18) Uani 1 1 d . . .
O2 O 0.2117(6) 0.0130(6) 0.1679(4) 0.0590(15) Uani 1 1 d . . .
O3 O 0.2355(9) -0.1115(8) -0.0763(6) 0.088(2) Uani 1 1 d . . .
O4 O -0.2477(7) -0.0146(6) 0.3370(4) 0.0647(16) Uani 1 1 d . . .
O5 O -0.7839(10) -0.1000(8) 0.6075(6) 0.098(2) Uani 1 1 d . . .
O6 O 0.9149(7) 0.6092(7) 0.4711(5) 0.0754(17) Uani 1 1 d . . .
O7 O 0.7232(6) 0.4661(6) 0.4258(4) 0.0559(14) Uani 1 1 d . . .
O8 O 0.7556(9) 0.5923(8) 0.6694(5) 0.083(2) Uani 1 1 d . . .
O9 O 0.2486(7) 0.4966(6) 0.2607(4) 0.0620(15) Uani 1 1 d . . .
O10 O -0.3022(10) 0.5805(8) -0.0152(6) 0.101(3) Uani 1 1 d . . .
C1 C 0.3250(10) -0.0274(10) 0.1097(7) 0.068(2) Uani 1 1 d . . .
C2 C 0.3331(11) 0.0686(10) 0.0308(6) 0.070(2) Uani 1 1 d . . .
H2 H 0.4197 0.1367 0.0437 0.084 Uiso 1 1 calc R . .
C3 C 0.1834(10) 0.1510(8) 0.0383(6) 0.058(2) Uani 1 1 d . . .
H3 H 0.1027 0.1018 -0.0025 0.069 Uiso 1 1 calc R . .
C4 C 0.1467(9) 0.1447(8) 0.1382(6) 0.057(2) Uani 1 1 d . . .
H4 H 0.1952 0.2273 0.1754 0.068 Uiso 1 1 calc R . .
C5 C -0.0247(9) 0.1404(8) 0.1590(6) 0.0541(19) Uani 1 1 d . . .
H5 H -0.0683 0.2356 0.1472 0.065 Uiso 1 1 calc R . .
C6 C -0.0549(9) 0.1127(8) 0.2596(5) 0.0488(18) Uani 1 1 d . . .
H6 H 0.0406 0.0557 0.2628 0.059 Uiso 1 1 calc R . .
C7 C -0.1491(11) -0.0214(9) 0.2588(6) 0.064(2) Uani 1 1 d . . .
H7 H -0.0806 -0.1056 0.2616 0.077 Uiso 1 1 calc R . .
C8 C -0.2333(10) -0.0273(9) 0.1635(6) 0.055(2) Uani 1 1 d . . .
H8A H -0.2652 -0.1257 0.1433 0.066 Uiso 1 1 calc R . .
H8B H -0.3241 0.0347 0.1659 0.066 Uiso 1 1 calc R . .
C9 C -0.1155(9) 0.0269(7) 0.0978(5) 0.0501(18) Uani 1 1 d . . .
H9 H -0.0447 -0.0535 0.0812 0.060 Uiso 1 1 calc R . .
C10 C 0.3614(13) -0.0185(12) -0.0591(7) 0.085(3) Uani 1 1 d . . .
H10A H 0.3714 0.0442 -0.1113 0.102 Uiso 1 1 calc R . .
H10B H 0.4564 -0.0737 -0.0536 0.102 Uiso 1 1 calc R . .
C11 C 0.2467(19) -0.2050(15) -0.1581(9) 0.125(5) Uani 1 1 d . . .
H11A H 0.3460 -0.2520 -0.1582 0.150 Uiso 1 1 calc R . .
H11B H 0.2359 -0.1507 -0.2137 0.150 Uiso 1 1 calc R . .
H11C H 0.1659 -0.2769 -0.1590 0.150 Uiso 1 1 calc R . .
C12 C 0.1989(14) 0.3055(10) 0.0153(7) 0.081(3) Uani 1 1 d . . .
H12A H 0.2894 0.3478 0.0491 0.097 Uiso 1 1 calc R . .
H12B H 0.1085 0.3588 0.0381 0.097 Uiso 1 1 calc R . .
C13 C -0.0120(10) 0.1904(11) 0.3344(7) 0.070(2) Uani 1 1 d . . .
H13A H -0.0401 0.1640 0.3945 0.084 Uiso 1 1 calc R . .
H13B H 0.0474 0.2736 0.3289 0.084 Uiso 1 1 calc R . .
C14 C -0.1873(10) 0.0702(8) 0.0089(6) 0.056(2) Uani 1 1 d . . .
C15 C -0.2353(12) 0.1976(11) -0.0045(8) 0.081(3) Uani 1 1 d . . .
H15A H -0.2258 0.2710 0.0443 0.097 Uiso 1 1 calc R . .
H15B H -0.2799 0.2174 -0.0632 0.097 Uiso 1 1 calc R . .
C16 C -0.1966(14) -0.0473(10) -0.0667(7) 0.082(3) Uani 1 1 d . . .
H16A H -0.2604 -0.0174 -0.1187 0.098 Uiso 1 1 calc R . .
H16B H -0.2413 -0.1318 -0.0420 0.098 Uiso 1 1 calc R . .
H16C H -0.0943 -0.0697 -0.0891 0.098 Uiso 1 1 calc R . .
C17 C -0.3181(14) -0.1501(9) 0.3470(8) 0.086(3) Uani 1 1 d . . .
H17A H -0.2423 -0.2173 0.3703 0.103 Uiso 1 1 calc R . .
H17B H -0.3585 -0.1900 0.2855 0.103 Uiso 1 1 calc R . .
C18 C -0.4451(12) -0.1301(8) 0.4148(6) 0.066(3) Uani 1 1 d . . .
C19 C -0.4188(11) -0.1617(9) 0.5064(6) 0.064(2) Uani 1 1 d . . .
H19 H -0.3214 -0.1933 0.5259 0.076 Uiso 1 1 calc R . .
C20 C -0.5362(11) -0.1468(10) 0.5701(7) 0.069(3) Uani 1 1 d . . .
H20 H -0.5182 -0.1647 0.6338 0.083 Uiso 1 1 calc R . .
C21 C -0.6770(11) -0.1065(9) 0.5406(7) 0.065(2) Uani 1 1 d . . .
C22 C -0.7059(13) -0.0722(9) 0.4472(8) 0.073(3) Uani 1 1 d . . .
H22 H -0.8031 -0.0410 0.4272 0.087 Uiso 1 1 calc R . .
C23 C -0.5880(13) -0.0861(10) 0.3874(7) 0.072(3) Uani 1 1 d . . .
H23 H -0.6046 -0.0646 0.3242 0.087 Uiso 1 1 calc R . .
C24 C -0.9370(14) -0.0724(13) 0.5745(12) 0.129(6) Uani 1 1 d . . .
H24A H -0.9697 -0.1491 0.5286 0.154 Uiso 1 1 calc R . .
H24B H -0.9391 0.0184 0.5451 0.154 Uiso 1 1 calc R . .
H24C H -1.0059 -0.0677 0.6276 0.154 Uiso 1 1 calc R . .
C25 C 0.8409(11) 0.5086(11) 0.4868(7) 0.068(2) Uani 1 1 d . . .
C26 C 0.8537(10) 0.4169(10) 0.5668(7) 0.067(2) Uani 1 1 d . . .
H26 H 0.9417 0.3512 0.5560 0.080 Uiso 1 1 calc R . .
C27 C 0.7053(11) 0.3277(9) 0.5578(6) 0.060(2) Uani 1 1 d . . .
H27 H 0.6273 0.3771 0.5981 0.072 Uiso 1 1 calc R . .
C28 C 0.6564(10) 0.3363(8) 0.4570(5) 0.057(2) Uani 1 1 d . . .
H28 H 0.7002 0.2532 0.4195 0.069 Uiso 1 1 calc R . .
C29 C 0.4865(9) 0.3404(8) 0.4364(6) 0.056(2) Uani 1 1 d . . .
H29 H 0.4438 0.2451 0.4484 0.068 Uiso 1 1 calc R . .
C30 C 0.4474(9) 0.3676(8) 0.3362(6) 0.0546(19) Uani 1 1 d . . .
H30 H 0.5423 0.4257 0.3330 0.066 Uiso 1 1 calc R . .
C31 C 0.3524(10) 0.5021(8) 0.3371(6) 0.059(2) Uani 1 1 d . . .
H31 H 0.4208 0.5866 0.3343 0.071 Uiso 1 1 calc R . .
C32 C 0.2738(10) 0.5081(9) 0.4344(6) 0.058(2) Uani 1 1 d . . .
H32A H 0.2434 0.6064 0.4548 0.069 Uiso 1 1 calc R . .
H32B H 0.1832 0.4454 0.4326 0.069 Uiso 1 1 calc R . .
C33 C 0.4023(10) 0.4533(8) 0.5000(6) 0.0554(19) Uani 1 1 d . . .
H33 H 0.4746 0.5341 0.5158 0.067 Uiso 1 1 calc R . .
C34 C 0.8818(12) 0.5022(12) 0.6544(8) 0.088(3) Uani 1 1 d . . .
H34A H 0.8944 0.4398 0.7068 0.106 Uiso 1 1 calc R . .
H34B H 0.9758 0.5594 0.6506 0.106 Uiso 1 1 calc R . .
C35 C 0.7676(18) 0.6855(19) 0.7525(11) 0.136(6) Uani 1 1 d . . .
H35A H 0.8718 0.7222 0.7600 0.163 Uiso 1 1 calc R . .
H35B H 0.7422 0.6332 0.8068 0.163 Uiso 1 1 calc R . .
H35C H 0.6969 0.7650 0.7475 0.163 Uiso 1 1 calc R . .
C36 C 0.7148(12) 0.1734(9) 0.5830(7) 0.069(3) Uani 1 1 d . . .
H36A H 0.7946 0.1244 0.5452 0.083 Uiso 1 1 calc R . .
H36B H 0.6166 0.1255 0.5660 0.083 Uiso 1 1 calc R . .
C37 C 0.4854(10) 0.2922(10) 0.2618(7) 0.069(2) Uani 1 1 d . . .
H37A H 0.5448 0.2089 0.2668 0.083 Uiso 1 1 calc R . .
H37B H 0.4541 0.3199 0.2018 0.083 Uiso 1 1 calc R . .
C38 C 0.3359(10) 0.4128(8) 0.5889(6) 0.060(2) Uani 1 1 d . . .
C39 C 0.2856(12) 0.2821(11) 0.6017(8) 0.084(3) Uani 1 1 d . . .
H39A H 0.2440 0.2620 0.6599 0.100 Uiso 1 1 calc R . .
H39B H 0.2914 0.2093 0.5525 0.100 Uiso 1 1 calc R . .
C40 C 0.3287(12) 0.5264(10) 0.6626(7) 0.075(3) Uani 1 1 d . . .
H40A H 0.2767 0.4921 0.7165 0.090 Uiso 1 1 calc R . .
H40B H 0.2724 0.6069 0.6394 0.090 Uiso 1 1 calc R . .
H40C H 0.4320 0.5572 0.6816 0.090 Uiso 1 1 calc R . .
C41 C 0.1689(14) 0.6316(9) 0.2502(8) 0.084(3) Uani 1 1 d . . .
H41A H 0.1268 0.6667 0.3111 0.101 Uiso 1 1 calc R . .
H41B H 0.2418 0.7036 0.2308 0.101 Uiso 1 1 calc R . .
C42 C 0.0492(13) 0.6133(8) 0.1823(6) 0.065(2) Uani 1 1 d . . .
C43 C 0.0711(12) 0.6424(9) 0.0905(7) 0.072(3) Uani 1 1 d . . .
H43 H 0.1684 0.6699 0.0704 0.086 Uiso 1 1 calc R . .
C44 C -0.0573(12) 0.6301(10) 0.0255(6) 0.070(3) Uani 1 1 d . . .
H44 H -0.0461 0.6531 -0.0375 0.084 Uiso 1 1 calc R . .
C45 C -0.1929(11) 0.5858(9) 0.0547(8) 0.067(3) Uani 1 1 d . . .
C46 C -0.2175(14) 0.5571(10) 0.1444(8) 0.079(3) Uani 1 1 d . . .
H46 H -0.3154 0.5303 0.1638 0.095 Uiso 1 1 calc R . .
C47 C -0.0901(14) 0.5686(9) 0.2094(7) 0.074(3) Uani 1 1 d . . .
H47 H -0.1029 0.5448 0.2721 0.089 Uiso 1 1 calc R . .
C48 C -0.4568(13) 0.5492(15) 0.0200(12) 0.129(6) Uani 1 1 d . . .
H48A H -0.4838 0.6223 0.0689 0.155 Uiso 1 1 calc R . .
H48B H -0.4562 0.4558 0.0459 0.155 Uiso 1 1 calc R . .
H48C H -0.5315 0.5491 -0.0318 0.155 Uiso 1 1 calc R . .

loop_
_atom_site_aniso_label
_atom_site_aniso_U_11
_atom_site_aniso_U_22
_atom_site_aniso_U_33
_atom_site_aniso_U_23
_atom_site_aniso_U_13
_atom_site_aniso_U_12
Br1 0.2184(18) 0.1067(10) 0.0771(9) 0.0369(7) 0.0145(9) -0.0222(10)
Br2 0.2334(19) 0.1048(11) 0.0758(9) 0.0357(7) 0.0024(10) 0.0435(11)
O1 0.060(4) 0.084(5) 0.097(5) 0.010(4) -0.001(3) 0.010(3)
O2 0.057(3) 0.055(3) 0.067(4) 0.017(3) 0.002(3) 0.009(3)
O3 0.106(6) 0.079(5) 0.077(5) -0.019(4) 0.011(4) -0.006(4)
O4 0.093(4) 0.036(3) 0.066(4) 0.003(3) 0.019(3) -0.004(3)
O5 0.111(6) 0.081(5) 0.104(6) 0.016(4) 0.037(5) 0.012(4)
O6 0.062(4) 0.075(4) 0.090(5) 0.009(4) 0.004(3) 0.011(3)
O7 0.049(3) 0.057(3) 0.062(4) 0.010(3) 0.001(3) 0.005(3)
O8 0.090(5) 0.090(5) 0.062(5) -0.025(4) -0.015(3) 0.014(4)
O9 0.083(4) 0.044(3) 0.058(4) 0.001(3) -0.016(3) 0.008(3)
O10 0.107(6) 0.081(5) 0.116(7) 0.016(5) -0.027(5) 0.016(4)
C1 0.043(5) 0.065(6) 0.098(7) 0.010(5) 0.003(5) 0.003(4)
C2 0.077(6) 0.072(6) 0.063(6) 0.009(5) 0.011(5) -0.021(5)
C3 0.072(6) 0.045(5) 0.057(5) 0.011(4) 0.008(4) -0.009(4)
C4 0.057(5) 0.042(4) 0.073(6) 0.014(4) 0.004(4) 0.005(4)
C5 0.065(5) 0.038(4) 0.059(5) 0.004(3) 0.003(4) -0.002(4)
C6 0.047(4) 0.041(4) 0.057(5) -0.003(4) 0.004(4) 0.005(3)
C7 0.086(6) 0.049(5) 0.058(5) 0.009(4) 0.010(5) 0.005(4)
C8 0.064(5) 0.042(4) 0.061(5) 0.012(4) 0.010(4) 0.006(4)
C9 0.062(5) 0.032(4) 0.055(4) -0.003(3) 0.006(4) 0.000(3)
C10 0.090(7) 0.088(7) 0.077(7) 0.000(6) 0.029(5) 0.002(6)
C11 0.197(15) 0.098(10) 0.074(9) -0.027(8) 0.008(9) 0.019(10)
C12 0.129(9) 0.042(5) 0.073(7) 0.010(4) 0.023(6) -0.012(5)
C13 0.059(5) 0.074(6) 0.076(6) 0.001(5) 0.010(5) 0.003(4)
C14 0.065(5) 0.045(4) 0.060(5) 0.014(4) 0.004(4) 0.000(4)
C15 0.095(7) 0.062(6) 0.084(7) 0.005(5) -0.020(6) 0.007(5)
C16 0.125(9) 0.059(6) 0.060(6) 0.001(4) -0.004(5) 0.008(5)
C17 0.129(9) 0.042(5) 0.090(7) 0.015(5) 0.042(7) -0.005(5)
C18 0.099(8) 0.031(4) 0.066(6) -0.001(4) 0.024(5) -0.016(4)
C19 0.078(6) 0.052(5) 0.062(5) 0.011(4) 0.007(5) 0.002(4)
C20 0.082(7) 0.059(6) 0.067(6) 0.017(5) 0.003(5) -0.006(5)
C21 0.062(6) 0.047(5) 0.090(7) 0.014(5) 0.027(5) 0.005(4)
C22 0.086(7) 0.041(5) 0.090(8) -0.004(5) -0.003(6) 0.003(4)
C23 0.097(8) 0.054(5) 0.067(6) 0.013(4) 0.002(6) 0.000(5)
C24 0.066(8) 0.072(8) 0.247(19) -0.002(9) 0.035(9) 0.016(6)
C25 0.054(6) 0.068(6) 0.085(7) 0.016(5) 0.019(5) 0.007(5)
C26 0.062(5) 0.062(5) 0.075(6) 0.005(5) -0.002(4) 0.007(4)
C27 0.084(6) 0.052(5) 0.044(4) 0.008(4) 0.007(4) 0.012(4)
C28 0.086(6) 0.035(4) 0.052(5) 0.011(3) 0.004(4) 0.009(4)
C29 0.057(5) 0.046(4) 0.066(5) 0.003(4) 0.005(4) 0.009(4)
C30 0.050(5) 0.045(4) 0.070(5) 0.006(4) 0.006(4) 0.003(3)
C31 0.072(5) 0.032(4) 0.072(6) 0.004(4) -0.007(4) 0.006(4)
C32 0.077(6) 0.040(4) 0.055(5) 0.002(4) 0.006(4) 0.011(4)
C33 0.065(5) 0.041(4) 0.061(5) 0.007(3) 0.007(4) 0.005(4)
C34 0.077(7) 0.091(8) 0.094(8) -0.004(6) -0.027(6) 0.006(6)
C35 0.135(12) 0.160(15) 0.099(11) -0.077(11) -0.009(8) 0.008(10)
C36 0.090(7) 0.042(5) 0.075(6) 0.010(4) 0.002(5) 0.015(4)
C37 0.057(5) 0.068(6) 0.081(6) -0.005(5) 0.006(4) 0.014(4)
C38 0.067(5) 0.044(5) 0.069(5) 0.011(4) -0.008(4) 0.006(4)
C39 0.109(8) 0.054(6) 0.087(7) 0.002(5) 0.024(6) -0.006(5)
C40 0.093(7) 0.061(6) 0.073(6) 0.004(5) 0.014(5) 0.004(5)
C41 0.131(9) 0.034(4) 0.088(7) 0.010(4) -0.016(7) 0.001(5)
C42 0.101(8) 0.035(4) 0.060(5) 0.003(4) -0.016(5) 0.021(4)
C43 0.098(7) 0.042(5) 0.075(6) 0.009(4) -0.003(5) 0.004(4)
C44 0.097(8) 0.054(5) 0.059(6) 0.014(4) -0.006(5) 0.008(5)
C45 0.067(6) 0.039(4) 0.097(8) 0.014(5) -0.017(6) 0.011(4)
C46 0.108(8) 0.048(5) 0.081(7) 0.004(5) -0.004(6) 0.004(5)
C47 0.117(9) 0.048(5) 0.057(5) 0.007(4) 0.000(6) 0.002(5)
C48 0.056(8) 0.104(10) 0.227(18) 0.022(10) -0.033(8) 0.001(6)

loop_
_atom_type_symbol
_atom_type_description
_atom_type_scat_dispersion_real
_atom_type_scat_dispersion_imag
_atom_type_scat_source
C C 0.0033 0.0016
;
International Tables for Crystallography
(Vol. C, Tables 4.2.6.8 and 6.1.1.4)
;
H H 0.0000 0.0000
;
International Tables for Crystallography
(Vol. C, Table 6.1.1.4)
;
O O 0.0106 0.0060
;
International Tables for Crystallography
(Vol. C, Tables 4.2.6.8 and 6.1.1.4)
;
Br Br -0.2901 2.4595
;
International Tables for Crystallography
(Vol. C, Tables 4.2.6.8 and 6.1.1.4)
;

loop_
_geom_angle_atom_site_label_1
_geom_angle_atom_site_label_2
_geom_angle_atom_site_label_3
_geom_angle
_geom_angle_site_symmetry_1
_geom_angle_site_symmetry_3
_geom_angle_publ_flag
C1 O2 C4 108.7(7) . . ?
C10 O3 C11 114.4(9) . . ?
C7 O4 C17 110.9(6) . . ?
C21 O5 C24 115.2(10) . . ?
C25 O7 C28 108.5(7) . . ?
C34 O8 C35 114.2(9) . . ?
C31 O9 C41 113.4(6) . . ?
C45 O10 C48 112.3(10) . . ?
O1 C1 O2 121.4(9) . . ?
O1 C1 C2 127.9(9) . . ?
O2 C1 C2 110.7(8) . . ?
C1 C2 C10 109.6(9) . . ?
C1 C2 C3 102.9(7) . . ?
C10 C2 C3 117.6(8) . . ?
C1 C2 H2 108.8 . . ?
C10 C2 H2 108.8 . . ?
C3 C2 H2 108.8 . . ?
C4 C3 C12 109.7(7) . . ?
C4 C3 C2 102.6(7) . . ?
C12 C3 C2 113.2(8) . . ?
C4 C3 H3 110.4 . . ?
C12 C3 H3 110.4 . . ?
C2 C3 H3 110.4 . . ?
O2 C4 C3 106.5(7) . . ?
O2 C4 C5 106.9(6) . . ?
C3 C4 C5 115.1(7) . . ?
O2 C4 H4 109.4 . . ?
C3 C4 H4 109.4 . . ?
C5 C4 H4 109.4 . . ?
C6 C5 C4 112.6(7) . . ?
C6 C5 C9 106.3(6) . . ?
C4 C5 C9 114.3(7) . . ?
C6 C5 H5 107.8 . . ?
C4 C5 H5 107.8 . . ?
C9 C5 H5 107.8 . . ?
C13 C6 C7 125.2(8) . . ?
C13 C6 C5 127.2(8) . . ?
C7 C6 C5 107.6(6) . . ?
C13 C6 H6 90.5 . . ?
C7 C6 H6 90.5 . . ?
C5 C6 H6 90.5 . . ?
O4 C7 C6 110.2(6) . . ?
O4 C7 C8 113.9(8) . . ?
C6 C7 C8 103.7(7) . . ?
O4 C7 H7 109.7 . . ?
C6 C7 H7 109.7 . . ?
C8 C7 H7 109.7 . . ?
C9 C8 C7 103.6(7) . . ?
C9 C8 H8A 111.0 . . ?
C7 C8 H8A 111.0 . . ?
C9 C8 H8B 111.0 . . ?
C7 C8 H8B 111.0 . . ?
H8A C8 H8B 109.0 . . ?
C14 C9 C8 111.7(7) . . ?
C14 C9 C5 117.8(6) . . ?
C8 C9 C5 104.3(7) . . ?
C14 C9 H9 107.5 . . ?
C8 C9 H9 107.5 . . ?
C5 C9 H9 107.5 . . ?
O3 C10 C2 107.3(7) . . ?
O3 C10 H10A 110.2 . . ?
C2 C10 H10A 110.2 . . ?
O3 C10 H10B 110.2 . . ?
C2 C10 H10B 110.2 . . ?
H10A C10 H10B 108.5 . . ?
O3 C11 H11A 109.5 . . ?
O3 C11 H11B 109.5 . . ?
H11A C11 H11B 109.5 . . ?
O3 C11 H11C 109.5 . . ?
H11A C11 H11C 109.5 . . ?
H11B C11 H11C 109.5 . . ?
C3 C12 Br1 113.2(7) . . ?
C3 C12 H12A 108.9 . . ?
Br1 C12 H12A 108.9 . . ?
C3 C12 H12B 108.9 . . ?
Br1 C12 H12B 108.9 . . ?
H12A C12 H12B 107.7 . . ?
C6 C13 H13A 120.0 . . ?
C6 C13 H13B 120.0 . . ?
H13A C13 H13B 120.0 . . ?
C15 C14 C9 124.7(8) . . ?
C15 C14 C16 121.7(8) . . ?
C9 C14 C16 113.6(7) . . ?
C14 C15 H15A 120.0 . . ?
C14 C15 H15B 120.0 . . ?
H15A C15 H15B 120.0 . . ?
C14 C16 H16A 109.5 . . ?
C14 C16 H16B 109.5 . . ?
H16A C16 H16B 109.5 . . ?
C14 C16 H16C 109.5 . . ?
H16A C16 H16C 109.5 . . ?
H16B C16 H16C 109.5 . . ?
O4 C17 C18 108.7(7) . . ?
O4 C17 H17A 109.9 . . ?
C18 C17 H17A 109.9 . . ?
O4 C17 H17B 109.9 . . ?
C18 C17 H17B 109.9 . . ?
H17A C17 H17B 108.3 . . ?
C19 C18 C23 119.5(8) . . ?
C19 C18 C17 118.5(10) . . ?
C23 C18 C17 121.9(9) . . ?
C18 C19 C20 119.5(9) . . ?
C18 C19 H19 120.3 . . ?
C20 C19 H19 120.3 . . ?
C21 C20 C19 119.7(9) . . ?
C21 C20 H20 120.1 . . ?
C19 C20 H20 120.1 . . ?
O5 C21 C20 114.9(10) . . ?
O5 C21 C22 123.5(10) . . ?
C20 C21 C22 121.6(8) . . ?
C23 C22 C21 116.9(9) . . ?
C23 C22 H22 121.5 . . ?
C21 C22 H22 121.5 . . ?
C22 C23 C18 122.7(9) . . ?
C22 C23 H23 118.6 . . ?
C18 C23 H23 118.6 . . ?
O5 C24 H24A 109.5 . . ?
O5 C24 H24B 109.5 . . ?
H24A C24 H24B 109.5 . . ?
O5 C24 H24C 109.5 . . ?
H24A C24 H24C 109.5 . . ?
H24B C24 H24C 109.5 . . ?
O6 C25 O7 119.0(9) . . ?
O6 C25 C26 129.0(10) . . ?
O7 C25 C26 111.9(8) . . ?
C34 C26 C25 110.9(9) . . ?
C34 C26 C27 117.4(8) . . ?
C25 C26 C27 103.2(7) . . ?
C34 C26 H26 108.3 . . ?
C25 C26 H26 108.3 . . ?
C27 C26 H26 108.3 . . ?
C28 C27 C36 111.0(7) . . ?
C28 C27 C26 103.6(7) . . ?
C36 C27 C26 117.3(8) . . ?
C28 C27 H27 108.2 . . ?
C36 C27 H27 108.2 . . ?
C26 C27 H27 108.2 . . ?
O7 C28 C27 106.9(6) . . ?
O7 C28 C29 107.8(6) . . ?
C27 C28 C29 116.7(7) . . ?
O7 C28 H28 108.4 . . ?
C27 C28 H28 108.4 . . ?
C29 C28 H28 108.4 . . ?
C30 C29 C28 113.3(7) . . ?
C30 C29 C33 107.4(7) . . ?
C28 C29 C33 113.2(7) . . ?
C30 C29 H29 107.5 . . ?
C28 C29 H29 107.5 . . ?
C33 C29 H29 107.5 . . ?
C37 C30 C29 127.4(8) . . ?
C37 C30 C31 124.8(8) . . ?
C29 C30 C31 107.8(7) . . ?
C37 C30 H30 90.1 . . ?
C29 C30 H30 90.1 . . ?
C31 C30 H30 90.1 . . ?
O9 C31 C30 111.0(6) . . ?
O9 C31 C32 113.4(8) . . ?
C30 C31 C32 103.8(6) . . ?
O9 C31 H31 109.5 . . ?
C30 C31 H31 109.5 . . ?
C32 C31 H31 109.5 . . ?
C33 C32 C31 102.3(7) . . ?
C33 C32 H32A 111.3 . . ?
C31 C32 H32A 111.3 . . ?
C33 C32 H32B 111.3 . . ?
C31 C32 H32B 111.3 . . ?
H32A C32 H32B 109.2 . . ?
C38 C33 C29 119.8(7) . . ?
C38 C33 C32 109.7(7) . . ?
C29 C33 C32 103.9(7) . . ?
C38 C33 H33 107.6 . . ?
C29 C33 H33 107.6 . . ?
C32 C33 H33 107.6 . . ?
O8 C34 C26 107.5(8) . . ?
O8 C34 H34A 110.2 . . ?
C26 C34 H34A 110.2 . . ?
O8 C34 H34B 110.2 . . ?
C26 C34 H34B 110.2 . . ?
H34A C34 H34B 108.5 . . ?
O8 C35 H35A 109.5 . . ?
O8 C35 H35B 109.5 . . ?
H35A C35 H35B 109.5 . . ?
O8 C35 H35C 109.5 . . ?
H35A C35 H35C 109.5 . . ?
H35B C35 H35C 109.5 . . ?
C27 C36 Br2 113.5(6) . . ?
C27 C36 H36A 108.9 . . ?
Br2 C36 H36A 108.9 . . ?
C27 C36 H36B 108.9 . . ?
Br2 C36 H36B 108.9 . . ?
H36A C36 H36B 107.7 . . ?
C30 C37 H37A 120.0 . . ?
C30 C37 H37B 120.0 . . ?
H37A C37 H37B 120.0 . . ?
C39 C38 C40 121.4(9) . . ?
C39 C38 C33 123.4(9) . . ?
C40 C38 C33 115.2(7) . . ?
C38 C39 H39A 120.0 . . ?
C38 C39 H39B 120.0 . . ?
H39A C39 H39B 120.0 . . ?
C38 C40 H40A 109.5 . . ?
C38 C40 H40B 109.5 . . ?
H40A C40 H40B 109.5 . . ?
C38 C40 H40C 109.5 . . ?
H40A C40 H40C 109.5 . . ?
H40B C40 H40C 109.5 . . ?
C42 C41 O9 110.7(7) . . ?
C42 C41 H41A 109.5 . . ?
O9 C41 H41A 109.5 . . ?
C42 C41 H41B 109.5 . . ?
O9 C41 H41B 109.5 . . ?
H41A C41 H41B 108.1 . . ?
C47 C42 C43 120.1(9) . . ?
C47 C42 C41 119.0(9) . . ?
C43 C42 C41 120.9(11) . . ?
C42 C43 C44 118.5(10) . . ?
C42 C43 H43 120.7 . . ?
C44 C43 H43 120.7 . . ?
C45 C44 C43 119.7(9) . . ?
C45 C44 H44 120.1 . . ?
C43 C44 H44 120.1 . . ?
C44 C45 C46 122.8(10) . . ?
C44 C45 O10 112.3(10) . . ?
C46 C45 O10 124.8(10) . . ?
C45 C46 C47 117.7(11) . . ?
C45 C46 H46 121.1 . . ?
C47 C46 H46 121.1 . . ?
C42 C47 C46 121.0(9) . . ?
C42 C47 H47 119.5 . . ?
C46 C47 H47 119.5 . . ?
O10 C48 H48A 109.5 . . ?
O10 C48 H48B 109.5 . . ?
H48A C48 H48B 109.5 . . ?
O10 C48 H48C 109.5 . . ?
H48A C48 H48C 109.5 . . ?
H48B C48 H48C 109.5 . . ?

loop_
_geom_bond_atom_site_label_1
_geom_bond_atom_site_label_2
_geom_bond_distance
_geom_bond_site_symmetry_2
_geom_bond_publ_flag
Br1 C12 1.912(10) . ?
Br2 C36 1.874(10) . ?
O1 C1 1.181(11) . ?
O2 C1 1.337(11) . ?
O2 C4 1.440(9) . ?
O3 C10 1.402(12) . ?
O3 C11 1.406(12) . ?
O4 C7 1.414(10) . ?
O4 C17 1.421(10) . ?
O5 C21 1.341(11) . ?
O5 C24 1.432(14) . ?
O6 C25 1.174(11) . ?
O7 C25 1.365(12) . ?
O7 C28 1.444(9) . ?
O8 C34 1.395(12) . ?
O8 C35 1.415(12) . ?
O9 C31 1.392(10) . ?
O9 C41 1.455(10) . ?
O10 C45 1.357(12) . ?
O10 C48 1.480(15) . ?
C1 C2 1.484(13) . ?
C2 C10 1.486(13) . ?
C2 C3 1.516(14) . ?
C2 H2 0.9900 . ?
C3 C4 1.464(12) . ?
C3 C12 1.507(11) . ?
C3 H3 0.9900 . ?
C4 C5 1.528(11) . ?
C4 H4 0.9900 . ?
C5 C6 1.496(11) . ?
C5 C9 1.527(10) . ?
C5 H5 0.9900 . ?
C6 C13 1.288(11) . ?
C6 C7 1.493(11) . ?
C6 H6 0.9900 . ?
C7 C8 1.520(12) . ?
C7 H7 0.9900 . ?
C8 C9 1.509(12) . ?
C8 H8A 0.9800 . ?
C8 H8B 0.9800 . ?
C9 C14 1.477(11) . ?
C9 H9 0.9900 . ?
C10 H10A 0.9800 . ?
C10 H10B 0.9800 . ?
C11 H11A 0.9700 . ?
C11 H11B 0.9700 . ?
C11 H11C 0.9700 . ?
C12 H12A 0.9800 . ?
C12 H12B 0.9800 . ?
C13 H13A 0.9400 . ?
C13 H13B 0.9400 . ?
C14 C15 1.287(12) . ?
C14 C16 1.477(12) . ?
C15 H15A 0.9400 . ?
C15 H15B 0.9400 . ?
C16 H16A 0.9700 . ?
C16 H16B 0.9700 . ?
C16 H16C 0.9700 . ?
C17 C18 1.484(13) . ?
C17 H17A 0.9800 . ?
C17 H17B 0.9800 . ?
C18 C19 1.366(13) . ?
C18 C23 1.368(14) . ?
C19 C20 1.378(13) . ?
C19 H19 0.9400 . ?
C20 C21 1.349(13) . ?
C20 H20 0.9400 . ?
C21 C22 1.401(14) . ?
C22 C23 1.345(14) . ?
C22 H22 0.9400 . ?
C23 H23 0.9400 . ?
C24 H24A 0.9700 . ?
C24 H24B 0.9700 . ?
C24 H24C 0.9700 . ?
C25 C26 1.471(13) . ?
C26 C34 1.441(14) . ?
C26 C27 1.532(13) . ?
C26 H26 0.9900 . ?
C27 C28 1.490(11) . ?
C27 C36 1.510(12) . ?
C27 H27 0.9900 . ?
C28 C29 1.502(12) . ?
C28 H28 0.9900 . ?
C29 C30 1.493(12) . ?
C29 C33 1.534(11) . ?
C29 H29 0.9900 . ?
C30 C37 1.276(11) . ?
C30 C31 1.504(11) . ?
C30 H30 0.9900 . ?
C31 C32 1.551(12) . ?
C31 H31 0.9900 . ?
C32 C33 1.549(12) . ?
C32 H32A 0.9800 . ?
C32 H32B 0.9800 . ?
C33 C38 1.472(12) . ?
C33 H33 0.9900 . ?
C34 H34A 0.9800 . ?
C34 H34B 0.9800 . ?
C35 H35A 0.9700 . ?
C35 H35B 0.9700 . ?
C35 H35C 0.9700 . ?
C36 H36A 0.9800 . ?
C36 H36B 0.9800 . ?
C37 H37A 0.9400 . ?
C37 H37B 0.9400 . ?
C38 C39 1.320(12) . ?
C38 C40 1.436(13) . ?
C39 H39A 0.9400 . ?
C39 H39B 0.9400 . ?
C40 H40A 0.9700 . ?
C40 H40B 0.9700 . ?
C40 H40C 0.9700 . ?
C41 C42 1.404(14) . ?
C41 H41A 0.9800 . ?
C41 H41B 0.9800 . ?
C42 C47 1.354(14) . ?
C42 C43 1.365(13) . ?
C43 C44 1.431(13) . ?
C43 H43 0.9400 . ?
C44 C45 1.334(14) . ?
C44 H44 0.9400 . ?
C45 C46 1.339(15) . ?
C46 C47 1.425(15) . ?
C46 H46 0.9400 . ?
C47 H47 0.9400 . ?
C48 H48A 0.9700 . ?
C48 H48B 0.9700 . ?
C48 H48C 0.9700 . ?

loop_
_geom_torsion_atom_site_label_1
_geom_torsion_atom_site_label_2
_geom_torsion_atom_site_label_3
_geom_torsion_atom_site_label_4
_geom_torsion
_geom_torsion_site_symmetry_1
_geom_torsion_site_symmetry_2
_geom_torsion_site_symmetry_3
_geom_torsion_site_symmetry_4
_geom_torsion_publ_flag
C4 O2 C1 O1 174.6(9) . . . . ?
C4 O2 C1 C2 -5.5(10) . . . . ?
O1 C1 C2 C10 41.1(14) . . . . ?
O2 C1 C2 C10 -138.7(8) . . . . ?
O1 C1 C2 C3 167.0(10) . . . . ?
O2 C1 C2 C3 -12.9(10) . . . . ?
C1 C2 C3 C4 25.2(9) . . . . ?
C10 C2 C3 C4 145.7(8) . . . . ?
C1 C2 C3 C12 143.3(8) . . . . ?
C10 C2 C3 C12 -96.2(10) . . . . ?
C1 O2 C4 C3 22.6(9) . . . . ?
C1 O2 C4 C5 146.2(7) . . . . ?
C12 C3 C4 O2 -149.9(8) . . . . ?
C2 C3 C4 O2 -29.4(8) . . . . ?
C12 C3 C4 C5 91.8(9) . . . . ?
C2 C3 C4 C5 -147.6(7) . . . . ?
O2 C4 C5 C6 53.6(8) . . . . ?
C3 C4 C5 C6 171.7(6) . . . . ?
O2 C4 C5 C9 -67.8(8) . . . . ?
C3 C4 C5 C9 50.2(9) . . . . ?
C4 C5 C6 C13 60.6(11) . . . . ?
C9 C5 C6 C13 -173.5(8) . . . . ?
C4 C5 C6 C7 -120.9(7) . . . . ?
C9 C5 C6 C7 5.0(8) . . . . ?
C17 O4 C7 C6 -169.7(8) . . . . ?
C17 O4 C7 C8 74.3(10) . . . . ?
C13 C6 C7 O4 29.9(12) . . . . ?
C5 C6 C7 O4 -148.6(7) . . . . ?
C13 C6 C7 C8 152.1(8) . . . . ?
C5 C6 C7 C8 -26.4(8) . . . . ?
O4 C7 C8 C9 157.5(6) . . . . ?
C6 C7 C8 C9 37.7(8) . . . . ?
C7 C8 C9 C14 -163.0(6) . . . . ?
C7 C8 C9 C5 -34.6(8) . . . . ?
C6 C5 C9 C14 143.1(7) . . . . ?
C4 C5 C9 C14 -92.0(8) . . . . ?
C6 C5 C9 C8 18.6(8) . . . . ?
C4 C5 C9 C8 143.5(7) . . . . ?
C11 O3 C10 C2 -178.2(10) . . . . ?
C1 C2 C10 O3 62.4(11) . . . . ?
C3 C2 C10 O3 -54.6(12) . . . . ?
C4 C3 C12 Br1 -171.8(7) . . . . ?
C2 C3 C12 Br1 74.3(10) . . . . ?
C8 C9 C14 C15 90.8(11) . . . . ?
C5 C9 C14 C15 -30.0(13) . . . . ?
C8 C9 C14 C16 -90.6(9) . . . . ?
C5 C9 C14 C16 148.6(8) . . . . ?
C7 O4 C17 C18 -167.3(8) . . . . ?
O4 C17 C18 C19 -99.1(9) . . . . ?
O4 C17 C18 C23 83.2(11) . . . . ?
C23 C18 C19 C20 -0.8(12) . . . . ?
C17 C18 C19 C20 -178.6(8) . . . . ?
C18 C19 C20 C21 2.5(12) . . . . ?
C24 O5 C21 C20 -173.6(9) . . . . ?
C24 O5 C21 C22 7.5(13) . . . . ?
C19 C20 C21 O5 177.9(8) . . . . ?
C19 C20 C21 C22 -3.2(13) . . . . ?
O5 C21 C22 C23 -179.0(9) . . . . ?
C20 C21 C22 C23 2.2(13) . . . . ?
C21 C22 C23 C18 -0.6(13) . . . . ?
C19 C18 C23 C22 -0.1(13) . . . . ?
C17 C18 C23 C22 177.6(8) . . . . ?
C28 O7 C25 O6 176.6(8) . . . . ?
C28 O7 C25 C26 -4.4(9) . . . . ?
O6 C25 C26 C34 41.4(14) . . . . ?
O7 C25 C26 C34 -137.5(8) . . . . ?
O6 C25 C26 C27 168.0(10) . . . . ?
O7 C25 C26 C27 -10.9(9) . . . . ?
C34 C26 C27 C28 143.4(8) . . . . ?
C25 C26 C27 C28 21.1(9) . . . . ?
C34 C26 C27 C36 -94.0(10) . . . . ?
C25 C26 C27 C36 143.7(8) . . . . ?
C25 O7 C28 C27 18.5(8) . . . . ?
C25 O7 C28 C29 144.7(7) . . . . ?
C36 C27 C28 O7 -151.1(7) . . . . ?
C26 C27 C28 O7 -24.4(8) . . . . ?
C36 C27 C28 C29 88.2(9) . . . . ?
C26 C27 C28 C29 -145.1(7) . . . . ?
O7 C28 C29 C30 52.5(8) . . . . ?
C27 C28 C29 C30 172.7(7) . . . . ?
O7 C28 C29 C33 -70.2(8) . . . . ?
C27 C28 C29 C33 50.0(9) . . . . ?
C28 C29 C30 C37 59.2(12) . . . . ?
C33 C29 C30 C37 -175.0(9) . . . . ?
C28 C29 C30 C31 -121.1(7) . . . . ?
C33 C29 C30 C31 4.8(9) . . . . ?
C41 O9 C31 C30 -171.8(8) . . . . ?
C41 O9 C31 C32 71.9(9) . . . . ?
C37 C30 C31 O9 30.8(12) . . . . ?
C29 C30 C31 O9 -148.9(7) . . . . ?
C37 C30 C31 C32 153.0(9) . . . . ?
C29 C30 C31 C32 -26.8(9) . . . . ?
O9 C31 C32 C33 158.4(6) . . . . ?
C30 C31 C32 C33 37.9(8) . . . . ?
C30 C29 C33 C38 142.0(8) . . . . ?
C28 C29 C33 C38 -92.1(9) . . . . ?
C30 C29 C33 C32 19.1(9) . . . . ?
C28 C29 C33 C32 145.1(7) . . . . ?
C31 C32 C33 C38 -164.0(7) . . . . ?
C31 C32 C33 C29 -34.8(8) . . . . ?
C35 O8 C34 C26 -178.8(12) . . . . ?
C25 C26 C34 O8 62.2(11) . . . . ?
C27 C26 C34 O8 -56.0(12) . . . . ?
C28 C27 C36 Br2 -175.0(6) . . . . ?
C26 C27 C36 Br2 66.2(9) . . . . ?
C29 C33 C38 C39 -29.4(13) . . . . ?
C32 C33 C38 C39 90.6(10) . . . . ?
C29 C33 C38 C40 150.8(8) . . . . ?
C32 C33 C38 C40 -89.3(9) . . . . ?
C31 O9 C41 C42 -170.5(9) . . . . ?
O9 C41 C42 C47 86.0(11) . . . . ?
O9 C41 C42 C43 -95.3(10) . . . . ?
C47 C42 C43 C44 2.4(12) . . . . ?
C41 C42 C43 C44 -176.3(8) . . . . ?
C42 C43 C44 C45 -2.4(12) . . . . ?
C43 C44 C45 C46 2.8(14) . . . . ?
C43 C44 C45 O10 179.8(7) . . . . ?
C48 O10 C45 C44 -172.8(9) . . . . ?
C48 O10 C45 C46 4.1(13) . . . . ?
C44 C45 C46 C47 -3.0(14) . . . . ?
O10 C45 C46 C47 -179.6(8) . . . . ?
C43 C42 C47 C46 -2.7(13) . . . . ?
C41 C42 C47 C46 176.0(8) . . . . ?
C45 C46 C47 C42 2.9(13) . . . . ?
